data_4318002
loop_
_publ_author_name
'P. Gall'
'N. Barrier'
'R. Gautier'
'P. Gougeon'

_publ_section_title
;
 Synthesis, Structural Trends, and Physical and Electronic Properties of
 the Reduced Molybdenum Oxides R4Mo4O11 (R = Nd-Tm and Y) Containing
 Infinite Chains of Trans-Edge-Shared Octahedral Clusters
;
_journal_name_full 'Inorganic Chemistry'
_journal_page_first 2879
_journal_page_last 2885
_journal_paper_doi 10.1021/ic011000i
_journal_volume 41
_journal_year 2002
_chemical_formula_sum 'Eu4 Mo4 O11'
_chemical_formula_weight 1167.60
_chemical_name_systematic
;
  ?
;
_space_group_IT_number 55
_symmetry_cell_setting orthorhombic
_symmetry_space_group_name_Hall '-P 2 2ab'
_symmetry_space_group_name_H-M 'P b a m'
_atom_sites_solution_hydrogens geom
_atom_sites_solution_primary direct
_atom_sites_solution_secondary difmap
_audit_creation_method SHELXL-97
_cell_angle_alpha 90.00
_cell_angle_beta 90.00
_cell_angle_gamma 90.00
_cell_formula_units_Z 4
_cell_length_a 10.8351(7)
_cell_length_b 16.0477(13)
_cell_length_c 5.7042(2)
_cell_measurement_temperature 293(2)
_cell_volume 991.84(11)
_computing_structure_refinement 'SHELXL-97 (Sheldrick, 1997)'
_diffrn_ambient_temperature 293(2)
_diffrn_measured_fraction_theta_full 1.000
_diffrn_measured_fraction_theta_max 1.000
_diffrn_radiation_monochromator graphite
_diffrn_radiation_source 'fine-focus sealed tube'
_diffrn_radiation_type MoK\a
_diffrn_radiation_wavelength 0.71070
_diffrn_reflns_av_R_equivalents 0.0000
_diffrn_reflns_av_sigmaI/netI 0.0221
_diffrn_reflns_limit_h_max 0
_diffrn_reflns_limit_h_min -20
_diffrn_reflns_limit_k_max 30
_diffrn_reflns_limit_k_min 0
_diffrn_reflns_limit_l_max 10
_diffrn_reflns_limit_l_min 0
_diffrn_reflns_number 3707
_diffrn_reflns_theta_full 41.97
_diffrn_reflns_theta_max 41.97
_diffrn_reflns_theta_min 2.27
_exptl_absorpt_coefficient_mu 29.826
_exptl_crystal_density_diffrn 7.819
_exptl_crystal_density_method 'not measured'
_exptl_crystal_F_000 2032
_refine_diff_density_max 2.692
_refine_diff_density_min -3.127
_refine_diff_density_rms 0.559
_refine_ls_extinction_coef 0.00290(7)
_refine_ls_extinction_expression Fc^*^=kFc[1+0.001xFc^2^\l^3^/sin(2\q)]^-1/4^
_refine_ls_extinction_method SHELXL
_refine_ls_goodness_of_fit_ref 1.189
_refine_ls_hydrogen_treatment mixed
_refine_ls_matrix_type full
_refine_ls_number_parameters 103
_refine_ls_number_reflns 3707
_refine_ls_number_restraints 0
_refine_ls_restrained_S_all 1.189
_refine_ls_R_factor_all 0.0318
_refine_ls_R_factor_gt 0.0216
_refine_ls_shift/su_max 0.001
_refine_ls_shift/su_mean 0.000
_refine_ls_structure_factor_coef Fsqd
_refine_ls_weighting_details 'calc w=1/[\s^2^(Fo^2^)+(0.0234P)^2^+1.8014P] where P=(Fo^2^+2Fc^2^)/3'
_refine_ls_weighting_scheme calc
_refine_ls_wR_factor_gt 0.0499
_refine_ls_wR_factor_ref 0.0521
_reflns_number_gt 3247
_reflns_number_total 3707
_reflns_threshold_expression >2sigma(I)
_cod_data_source_file ic011000i_2.cif
_cod_data_source_block eu4mo4o11
_cod_database_code 4318002

loop_
_symmetry_equiv_pos_as_xyz
'x, y, z'
'-x+1/2, y+1/2, z'
'x+1/2, -y+1/2, z'
'-x, -y, z'
'-x, -y, -z'
'x-1/2, -y-1/2, -z'
'-x-1/2, y-1/2, -z'
'x, y, -z'

loop_
_atom_site_label
_atom_site_type_symbol
_atom_site_fract_x
_atom_site_fract_y
_atom_site_fract_z
_atom_site_U_iso_or_equiv
_atom_site_adp_type
_atom_site_occupancy
_atom_site_symmetry_multiplicity
_atom_site_calc_flag
_atom_site_refinement_flags
_atom_site_disorder_assembly
_atom_site_disorder_group
Eu1 Eu 0.314664(18) 0.276308(12) 0.5000 0.00457(4) Uani 1 2 d S . .
Eu2 Eu 0.081547(18) 0.098355(12) 0.5000 0.00449(4) Uani 1 2 d S . .
Eu3 Eu 0.098542(18) 0.238576(12) 0.0000 0.00448(4) Uani 1 2 d S . .
Eu4 Eu 0.879175(18) 0.076907(12) 0.0000 0.00487(4) Uani 1 2 d S . .
Mo1 Mo 0.36869(2) 0.083990(14) 0.27274(4) 0.00342(4) Uani 1 1 d . . .
Mo2 Mo 0.59057(3) 0.06695(2) 0.5000 0.00349(5) Uani 1 2 d S . .
Mo3 Mo 0.58197(3) 0.05897(2) 0.0000 0.00355(5) Uani 1 2 d S . .
O1 O 0.22905(19) 0.17308(13) 0.2624(4) 0.0061(3) Uani 1 1 d . . .
O2 O 0.18334(19) 0.36597(13) 0.2412(4) 0.0061(3) Uani 1 1 d . . .
O3 O 0.46014(19) 0.32624(12) 0.2466(4) 0.0058(3) Uani 1 1 d . . .
O4 O 0.4615(3) 0.16204(18) 0.5000 0.0053(4) Uani 1 2 d S . .
O5 O 0.2611(3) 0.01377(19) 0.5000 0.0055(4) Uani 1 2 d S . .
O6 O 0.4517(3) 0.15032(18) 0.0000 0.0052(4) Uani 1 2 d S . .
O7 O 0.2744(3) 0.02509(18) 0.0000 0.0051(4) Uani 1 2 d S . .
O8 O 0.5000 0.5000 0.2456(5) 0.0067(4) Uani 1 2 d S . .

loop_
_atom_site_aniso_label
_atom_site_aniso_U_11
_atom_site_aniso_U_22
_atom_site_aniso_U_33
_atom_site_aniso_U_23
_atom_site_aniso_U_13
_atom_site_aniso_U_12
Eu1 0.00393(7) 0.00466(7) 0.00511(7) 0.000 0.000 -0.00051(5)
Eu2 0.00354(7) 0.00495(7) 0.00497(7) 0.000 0.000 0.00015(5)
Eu3 0.00408(7) 0.00436(7) 0.00501(7) 0.000 0.000 0.00025(5)
Eu4 0.00388(7) 0.00524(7) 0.00550(7) 0.000 0.000 -0.00076(5)
Mo1 0.00280(7) 0.00376(7) 0.00369(8) -0.00016(6) 0.00002(6) 0.00026(6)
Mo2 0.00302(10) 0.00366(11) 0.00380(11) 0.000 0.000 -0.00020(8)
Mo3 0.00279(11) 0.00368(11) 0.00418(11) 0.000 0.000 -0.00025(8)
O1 0.0053(7) 0.0066(7) 0.0065(8) 0.0004(6) -0.0005(6) 0.0005(6)
O2 0.0055(7) 0.0075(7) 0.0052(7) -0.0006(6) 0.0007(6) 0.0017(6)
O3 0.0047(7) 0.0060(7) 0.0066(8) -0.0004(6) 0.0010(6) 0.0000(5)
O4 0.0037(10) 0.0040(10) 0.0081(11) 0.000 0.000 0.0013(8)
O5 0.0034(10) 0.0065(10) 0.0066(10) 0.000 0.000 -0.0004(8)
O6 0.0050(10) 0.0051(10) 0.0054(10) 0.000 0.000 -0.0004(8)
O7 0.0038(10) 0.0042(10) 0.0073(11) 0.000 0.000 0.0002(8)
O8 0.0081(10) 0.0068(10) 0.0052(11) 0.000 0.000 -0.0004(8)

loop_
_atom_type_symbol
_atom_type_description
_atom_type_scat_dispersion_real
_atom_type_scat_dispersion_imag
_atom_type_scat_source
Eu Eu -0.1578 3.6682 'International Tables Vol C Tables 4.2.6.8 and 6.1.1.4'
Mo Mo -1.6832 0.6857 'International Tables Vol C Tables 4.2.6.8 and 6.1.1.4'
O O 0.0106 0.0060 'International Tables Vol C Tables 4.2.6.8 and 6.1.1.4'

loop_
_geom_angle_atom_site_label_1
_geom_angle_atom_site_label_2
_geom_angle_atom_site_label_3
_geom_angle
_geom_angle_site_symmetry_1
_geom_angle_site_symmetry_3
_geom_angle_publ_flag
O3 Eu1 O3 78.53(11) 8_556 . ?
O3 Eu1 O1 153.04(7) 8_556 . ?
O3 Eu1 O1 98.97(7) . . ?
O3 Eu1 O1 98.97(7) 8_556 8_556 ?
O3 Eu1 O1 153.04(7) . 8_556 ?
O1 Eu1 O1 71.04(11) . 8_556 ?
O3 Eu1 O4 79.21(7) 8_556 . ?
O3 Eu1 O4 79.21(7) . . ?
O1 Eu1 O4 73.99(7) . . ?
O1 Eu1 O4 73.99(7) 8_556 . ?
O3 Eu1 O2 124.30(7) 8_556 . ?
O3 Eu1 O2 79.49(7) . . ?
O1 Eu1 O2 80.78(7) . . ?
O1 Eu1 O2 121.63(7) 8_556 . ?
O4 Eu1 O2 143.73(5) . . ?
O3 Eu1 O2 79.49(7) 8_556 8_556 ?
O3 Eu1 O2 124.30(7) . 8_556 ?
O1 Eu1 O2 121.63(7) . 8_556 ?
O1 Eu1 O2 80.78(7) 8_556 8_556 ?
O4 Eu1 O2 143.73(5) . 8_556 ?
O2 Eu1 O2 72.21(10) . 8_556 ?
O3 Eu1 Mo1 116.18(5) 8_556 . ?
O3 Eu1 Mo1 87.61(5) . . ?
O1 Eu1 Mo1 37.05(5) . . ?
O1 Eu1 Mo1 69.22(5) 8_556 . ?
O4 Eu1 Mo1 36.98(5) . . ?
O2 Eu1 Mo1 113.25(5) . . ?
O2 Eu1 Mo1 147.61(5) 8_556 . ?
O3 Eu1 Mo1 87.61(5) 8_556 8_556 ?
O3 Eu1 Mo1 116.18(5) . 8_556 ?
O1 Eu1 Mo1 69.22(5) . 8_556 ?
O1 Eu1 Mo1 37.05(5) 8_556 8_556 ?
O4 Eu1 Mo1 36.98(5) . 8_556 ?
O2 Eu1 Mo1 147.61(5) . 8_556 ?
O2 Eu1 Mo1 113.25(5) 8_556 8_556 ?
Mo1 Eu1 Mo1 44.850(9) . 8_556 ?
O3 Eu1 Mo2 103.11(5) 8_556 6_566 ?
O3 Eu1 Mo2 103.11(5) . 6_566 ?
O1 Eu1 Mo2 103.58(5) . 6_566 ?
O1 Eu1 Mo2 103.58(5) 8_556 6_566 ?
O4 Eu1 Mo2 176.95(7) . 6_566 ?
O2 Eu1 Mo2 36.11(5) . 6_566 ?
O2 Eu1 Mo2 36.11(5) 8_556 6_566 ?
Mo1 Eu1 Mo2 140.628(8) . 6_566 ?
Mo1 Eu1 Mo2 140.629(8) 8_556 6_566 ?
O3 Eu1 Eu2 39.92(5) 8_556 6_666 ?
O3 Eu1 Eu2 39.92(5) . 6_666 ?
O1 Eu1 Eu2 137.05(5) . 6_666 ?
O1 Eu1 Eu2 137.05(5) 8_556 6_666 ?
O4 Eu1 Eu2 83.88(7) . 6_666 ?
O2 Eu1 Eu2 97.95(5) . 6_666 ?
O2 Eu1 Eu2 97.95(5) 8_556 6_666 ?
Mo1 Eu1 Eu2 112.160(8) . 6_666 ?
Mo1 Eu1 Eu2 112.160(8) 8_556 6_666 ?
Mo2 Eu1 Eu2 99.168(10) 6_566 6_666 ?
O3 Eu1 Eu3 166.33(5) 8_556 . ?
O3 Eu1 Eu3 90.36(5) . . ?
O1 Eu1 Eu3 36.19(5) . . ?
O1 Eu1 Eu3 94.54(5) 8_556 . ?
O4 Eu1 Eu3 106.74(4) . . ?
O2 Eu1 Eu3 44.59(5) . . ?
O2 Eu1 Eu3 100.76(5) 8_556 . ?
Mo1 Eu1 Eu3 70.723(6) . . ?
Mo1 Eu1 Eu3 104.581(7) 8_556 . ?
Mo2 Eu1 Eu3 71.433(6) 6_566 . ?
Eu2 Eu1 Eu3 127.338(4) 6_666 . ?
O3 Eu2 O3 77.93(10) 3_455 6_566 ?
O3 Eu2 O8 75.33(6) 3_455 2_545 ?
O3 Eu2 O8 122.26(6) 6_566 2_545 ?
O3 Eu2 O8 122.26(6) 3_455 6_566 ?
O3 Eu2 O8 75.33(6) 6_566 6_566 ?
O8 Eu2 O8 77.47(12) 2_545 6_566 ?
O3 Eu2 O5 140.40(5) 3_455 . ?
O3 Eu2 O5 140.40(5) 6_566 . ?
O8 Eu2 O5 85.59(6) 2_545 . ?
O8 Eu2 O5 85.59(6) 6_566 . ?
O3 Eu2 O1 118.06(7) 3_455 8_556 ?
O3 Eu2 O1 76.37(7) 6_566 8_556 ?
O8 Eu2 O1 160.31(5) 2_545 8_556 ?
O8 Eu2 O1 103.83(8) 6_566 8_556 ?
O5 Eu2 O1 75.00(8) . 8_556 ?
O3 Eu2 O1 76.37(7) 3_455 . ?
O3 Eu2 O1 118.06(7) 6_566 . ?
O8 Eu2 O1 103.83(8) 2_545 . ?
O8 Eu2 O1 160.31(5) 6_566 . ?
O5 Eu2 O1 75.00(8) . . ?
O1 Eu2 O1 68.29(10) 8_556 . ?
O3 Eu2 Mo1 143.54(5) 3_455 8_556 ?
O3 Eu2 Mo1 108.76(5) 6_566 8_556 ?
O8 Eu2 Mo1 122.995(9) 2_545 8_556 ?
O8 Eu2 Mo1 93.69(3) 6_566 8_556 ?
O5 Eu2 Mo1 37.41(6) . 8_556 ?
O1 Eu2 Mo1 37.71(5) 8_556 8_556 ?
O1 Eu2 Mo1 68.88(5) . 8_556 ?
O3 Eu2 Mo1 108.76(5) 3_455 . ?
O3 Eu2 Mo1 143.54(5) 6_566 . ?
O8 Eu2 Mo1 93.69(3) 2_545 . ?
O8 Eu2 Mo1 122.995(9) 6_566 . ?
O5 Eu2 Mo1 37.41(6) . . ?
O1 Eu2 Mo1 68.88(5) 8_556 . ?
O1 Eu2 Mo1 37.71(5) . . ?
Mo1 Eu2 Mo1 45.129(9) 8_556 . ?
O3 Eu2 Eu1 39.61(5) 3_455 6_566 ?
O3 Eu2 Eu1 39.61(5) 6_566 6_566 ?
O8 Eu2 Eu1 94.351(8) 2_545 6_566 ?
O8 Eu2 Eu1 94.351(8) 6_566 6_566 ?
O5 Eu2 Eu1 179.92(7) . 6_566 ?
O1 Eu2 Eu1 105.06(5) 8_556 6_566 ?
O1 Eu2 Eu1 105.06(5) . 6_566 ?
Mo1 Eu2 Eu1 142.654(7) 8_556 6_566 ?
Mo1 Eu2 Eu1 142.654(7) . 6_566 ?
O3 Eu2 Eu4 37.50(5) 3_455 1_455 ?
O3 Eu2 Eu4 101.49(5) 6_566 1_455 ?
O8 Eu2 Eu4 37.83(4) 2_545 1_455 ?
O8 Eu2 Eu4 101.41(5) 6_566 1_455 ?
O5 Eu2 Eu4 116.30(3) . 1_455 ?
O1 Eu2 Eu4 153.12(5) 8_556 1_455 ?
O1 Eu2 Eu4 90.34(5) . 1_455 ?
Mo1 Eu2 Eu4 148.769(6) 8_556 1_455 ?
Mo1 Eu2 Eu4 104.444(6) . 1_455 ?
Eu1 Eu2 Eu4 63.659(5) 6_566 1_455 ?
O3 Eu2 Eu4 101.49(5) 3_455 1_456 ?
O3 Eu2 Eu4 37.50(5) 6_566 1_456 ?
O8 Eu2 Eu4 101.41(5) 2_545 1_456 ?
O8 Eu2 Eu4 37.83(4) 6_566 1_456 ?
O5 Eu2 Eu4 116.30(3) . 1_456 ?
O1 Eu2 Eu4 90.34(5) 8_556 1_456 ?
O1 Eu2 Eu4 153.12(5) . 1_456 ?
Mo1 Eu2 Eu4 104.444(6) 8_556 1_456 ?
Mo1 Eu2 Eu4 148.769(6) . 1_456 ?
Eu1 Eu2 Eu4 63.659(5) 6_566 1_456 ?
Eu4 Eu2 Eu4 104.218(8) 1_455 1_456 ?
O3 Eu3 O3 75.24(10) 6_565 3_455 ?
O3 Eu3 O1 78.32(7) 6_565 8 ?
O3 Eu3 O1 126.02(7) 3_455 8 ?
O3 Eu3 O1 126.02(7) 6_565 . ?
O3 Eu3 O1 78.32(7) 3_455 . ?
O1 Eu3 O1 80.70(11) 8 . ?
O3 Eu3 O6 84.47(8) 6_565 6_565 ?
O3 Eu3 O6 84.47(8) 3_455 6_565 ?
O1 Eu3 O6 138.28(6) 8 6_565 ?
O1 Eu3 O6 138.28(6) . 6_565 ?
O3 Eu3 O2 153.85(7) 6_565 . ?
O3 Eu3 O2 105.00(7) 3_455 . ?
O1 Eu3 O2 118.59(7) 8 . ?
O1 Eu3 O2 78.52(7) . . ?
O6 Eu3 O2 69.67(7) 6_565 . ?
O3 Eu3 O2 105.00(7) 6_565 8 ?
O3 Eu3 O2 153.85(7) 3_455 8 ?
O1 Eu3 O2 78.52(7) 8 8 ?
O1 Eu3 O2 118.59(7) . 8 ?
O6 Eu3 O2 69.67(7) 6_565 8 ?
O2 Eu3 O2 63.09(9) . 8 ?
O3 Eu3 Mo3 114.51(5) 6_565 6_565 ?
O3 Eu3 Mo3 114.51(5) 3_455 6_565 ?
O1 Eu3 Mo3 119.19(5) 8 6_565 ?
O1 Eu3 Mo3 119.19(5) . 6_565 ?
O6 Eu3 Mo3 38.57(7) 6_565 6_565 ?
O2 Eu3 Mo3 40.81(5) . 6_565 ?
O2 Eu3 Mo3 40.81(5) 8 6_565 ?
O3 Eu3 Eu4 39.42(5) 6_565 1_455 ?
O3 Eu3 Eu4 39.42(5) 3_455 1_455 ?
O1 Eu3 Eu4 94.47(5) 8 1_455 ?
O1 Eu3 Eu4 94.47(5) . 1_455 ?
O6 Eu3 Eu4 95.77(7) 6_565 1_455 ?
O2 Eu3 Eu4 144.01(5) . 1_455 ?
O2 Eu3 Eu4 144.01(5) 8 1_455 ?
Mo3 Eu3 Eu4 134.341(10) 6_565 1_455 ?
O3 Eu3 Eu2 37.74(5) 6_565 1_554 ?
O3 Eu3 Eu2 99.58(5) 3_455 1_554 ?
O1 Eu3 Eu2 40.72(5) 8 1_554 ?
O1 Eu3 Eu2 104.91(5) . 1_554 ?
O6 Eu3 Eu2 115.33(4) 6_565 1_554 ?
O2 Eu3 Eu2 155.34(5) . 1_554 ?
O2 Eu3 Eu2 95.07(5) 8 1_554 ?
Mo3 Eu3 Eu2 127.943(4) 6_565 1_554 ?
Eu4 Eu3 Eu2 60.638(5) 1_455 1_554 ?
O3 Eu3 Eu2 99.58(5) 6_565 . ?
O3 Eu3 Eu2 37.74(5) 3_455 . ?
O1 Eu3 Eu2 104.91(5) 8 . ?
O1 Eu3 Eu2 40.72(5) . . ?
O6 Eu3 Eu2 115.33(4) 6_565 . ?
O2 Eu3 Eu2 95.07(5) . . ?
O2 Eu3 Eu2 155.34(5) 8 . ?
Mo3 Eu3 Eu2 127.943(4) 6_565 . ?
Eu4 Eu3 Eu2 60.638(5) 1_455 . ?
Eu2 Eu3 Eu2 103.269(8) 1_554 . ?
O3 Eu3 Eu1 161.12(5) 6_565 . ?
O3 Eu3 Eu1 90.86(5) 3_455 . ?
O1 Eu3 Eu1 100.63(5) 8 . ?
O1 Eu3 Eu1 36.56(5) . . ?
O6 Eu3 Eu1 107.22(4) 6_565 . ?
O2 Eu3 Eu1 41.96(5) . . ?
O2 Eu3 Eu1 93.12(5) 8 . ?
Mo3 Eu3 Eu1 82.698(6) 6_565 . ?
Eu4 Eu3 Eu1 122.846(5) 1_455 . ?
Eu2 Eu3 Eu1 136.874(7) 1_554 . ?
Eu2 Eu3 Eu1 62.217(5) . . ?
O3 Eu4 O3 76.49(10) 3 6_665 ?
O3 Eu4 O8 121.93(6) 3 6_665 ?
O3 Eu4 O8 76.60(6) 6_665 6_665 ?
O3 Eu4 O8 76.60(6) 3 2_645 ?
O3 Eu4 O8 121.93(6) 6_665 2_645 ?
O8 Eu4 O8 75.82(12) 6_665 2_645 ?
O3 Eu4 O7 139.01(6) 3 5_655 ?
O3 Eu4 O7 139.01(6) 6_665 5_655 ?
O8 Eu4 O7 91.71(6) 6_665 5_655 ?
O8 Eu4 O7 91.71(6) 2_645 5_655 ?
O3 Eu4 O2 112.84(7) 3 6_665 ?
O3 Eu4 O2 75.81(7) 6_665 6_665 ?
O8 Eu4 O2 108.84(7) 6_665 6_665 ?
O8 Eu4 O2 162.10(5) 2_645 6_665 ?
O7 Eu4 O2 71.13(7) 5_655 6_665 ?
O3 Eu4 O2 75.81(7) 3 3 ?
O3 Eu4 O2 112.84(7) 6_665 3 ?
O8 Eu4 O2 162.10(5) 6_665 3 ?
O8 Eu4 O2 108.84(7) 2_645 3 ?
O7 Eu4 O2 71.13(7) 5_655 3 ?
O2 Eu4 O2 61.53(9) 6_665 3 ?
O3 Eu4 Mo3 116.45(5) 3 . ?
O3 Eu4 Mo3 116.45(5) 6_665 . ?
O8 Eu4 Mo3 121.58(3) 6_665 . ?
O8 Eu4 Mo3 121.58(3) 2_645 . ?
O7 Eu4 Mo3 39.41(7) 5_655 . ?
O2 Eu4 Mo3 40.95(4) 6_665 . ?
O2 Eu4 Mo3 40.95(4) 3 . ?
O3 Eu4 Eu3 40.08(5) 3 1_655 ?
O3 Eu4 Eu3 40.08(5) 6_665 1_655 ?
O8 Eu4 Eu3 90.645(8) 6_665 1_655 ?
O8 Eu4 Eu3 90.645(8) 2_645 1_655 ?
O7 Eu4 Eu3 177.02(7) 5_655 1_655 ?
O2 Eu4 Eu3 106.35(4) 6_665 1_655 ?
O2 Eu4 Eu3 106.35(4) 3 1_655 ?
Mo3 Eu4 Eu3 137.602(9) . 1_655 ?
O3 Eu4 Eu4 100.85(5) 3 5_755 ?
O3 Eu4 Eu4 100.85(5) 6_665 5_755 ?
O8 Eu4 Eu4 37.91(6) 6_665 5_755 ?
O8 Eu4 Eu4 37.91(6) 2_645 5_755 ?
O7 Eu4 Eu4 92.17(7) 5_655 5_755 ?
O2 Eu4 Eu4 143.87(5) 6_665 5_755 ?
O2 Eu4 Eu4 143.87(5) 3 5_755 ?
Mo3 Eu4 Eu4 131.581(11) . 5_755 ?
Eu3 Eu4 Eu4 90.817(10) 1_655 5_755 ?
O3 Eu4 Eu2 38.01(5) 3 1_655 ?
O3 Eu4 Eu2 100.90(5) 6_665 1_655 ?
O8 Eu4 Eu2 100.84(5) 6_665 1_655 ?
O8 Eu4 Eu2 38.59(4) 2_645 1_655 ?
O7 Eu4 Eu2 119.96(3) 5_655 1_655 ?
O2 Eu4 Eu2 148.19(5) 6_665 1_655 ?
O2 Eu4 Eu2 92.43(5) 3 1_655 ?
Mo3 Eu4 Eu2 127.792(4) . 1_655 ?
Eu3 Eu4 Eu2 61.309(5) 1_655 1_655 ?
Eu4 Eu4 Eu2 67.905(6) 5_755 1_655 ?
O3 Eu4 Eu2 100.90(5) 3 1_654 ?
O3 Eu4 Eu2 38.01(5) 6_665 1_654 ?
O8 Eu4 Eu2 38.59(4) 6_665 1_654 ?
O8 Eu4 Eu2 100.84(5) 2_645 1_654 ?
O7 Eu4 Eu2 119.96(3) 5_655 1_654 ?
O2 Eu4 Eu2 92.43(5) 6_665 1_654 ?
O2 Eu4 Eu2 148.19(5) 3 1_654 ?
Mo3 Eu4 Eu2 127.792(4) . 1_654 ?
Eu3 Eu4 Eu2 61.309(5) 1_655 1_654 ?
Eu4 Eu4 Eu2 67.905(6) 5_755 1_654 ?
Eu2 Eu4 Eu2 104.218(8) 1_655 1_654 ?
O4 Mo1 O5 102.16(7) . . ?
O4 Mo1 O1 87.42(10) . . ?
O5 Mo1 O1 89.00(10) . . ?
O4 Mo1 O7 168.89(9) . . ?
O5 Mo1 O7 86.84(8) . . ?
O1 Mo1 O7 86.24(10) . . ?
O4 Mo1 O6 87.06(8) . . ?
O5 Mo1 O6 169.63(9) . . ?
O1 Mo1 O6 86.68(10) . . ?
O7 Mo1 O6 83.48(9) . . ?
O4 Mo1 Mo1 51.09(5) . 8_556 ?
O5 Mo1 Mo1 51.35(5) . 8_556 ?
O1 Mo1 Mo1 91.62(6) . 8_556 ?
O7 Mo1 Mo1 138.19(6) . 8_556 ?
O6 Mo1 Mo1 138.15(6) . 8_556 ?
O4 Mo1 Mo2 48.49(8) . . ?
O5 Mo1 Mo2 98.20(7) . . ?
O1 Mo1 Mo2 135.89(6) . . ?
O7 Mo1 Mo2 137.34(8) . . ?
O6 Mo1 Mo2 91.45(7) . . ?
Mo1 Mo1 Mo2 61.820(6) 8_556 . ?
O4 Mo1 Mo2 99.11(6) . 5_656 ?
O5 Mo1 Mo2 47.58(8) . 5_656 ?
O1 Mo1 Mo2 136.56(6) . 5_656 ?
O7 Mo1 Mo2 91.75(7) . 5_656 ?
O6 Mo1 Mo2 136.24(8) . 5_656 ?
Mo1 Mo1 Mo2 62.233(6) 8_556 5_656 ?
Mo2 Mo1 Mo2 63.535(13) . 5_656 ?
O4 Mo1 Mo3 91.93(7) . . ?
O5 Mo1 Mo3 136.78(8) . . ?
O1 Mo1 Mo3 132.75(6) . . ?
O7 Mo1 Mo3 85.71(7) . . ?
O6 Mo1 Mo3 46.16(8) . . ?
Mo1 Mo1 Mo3 123.556(6) 8_556 . ?
Mo2 Mo1 Mo3 61.819(7) . . ?
Mo2 Mo1 Mo3 90.176(11) 5_656 . ?
O4 Mo1 Mo3 138.33(8) . 5_655 ?
O5 Mo1 Mo3 90.53(7) . 5_655 ?
O1 Mo1 Mo3 132.84(6) . 5_655 ?
O7 Mo1 Mo3 46.68(8) . 5_655 ?
O6 Mo1 Mo3 85.53(7) . 5_655 ?
Mo1 Mo1 Mo3 123.442(6) 8_556 5_655 ?
Mo2 Mo1 Mo3 90.770(11) . 5_655 ?
Mo2 Mo1 Mo3 61.266(8) 5_656 5_655 ?
Mo3 Mo1 Mo3 54.826(12) . 5_655 ?
O4 Mo1 Mo1 128.91(5) . 8 ?
O5 Mo1 Mo1 128.65(5) . 8 ?
O1 Mo1 Mo1 88.38(6) . 8 ?
O7 Mo1 Mo1 41.81(6) . 8 ?
O6 Mo1 Mo1 41.85(6) . 8 ?
Mo1 Mo1 Mo1 180.0 8_556 8 ?
Mo2 Mo1 Mo1 118.180(6) . 8 ?
Mo2 Mo1 Mo1 117.767(6) 5_656 8 ?
Mo3 Mo1 Mo1 56.444(6) . 8 ?
Mo3 Mo1 Mo1 56.558(6) 5_655 8 ?
O4 Mo1 Eu2 99.57(7) . . ?
O5 Mo1 Eu2 43.98(8) . . ?
O1 Mo1 Eu2 45.16(6) . . ?
O7 Mo1 Eu2 82.32(7) . . ?
O6 Mo1 Eu2 130.37(8) . . ?
Mo1 Mo1 Eu2 67.436(4) 8_556 . ?
Mo2 Mo1 Eu2 129.209(9) . . ?
Mo2 Mo1 Eu2 91.532(9) 5_656 . ?
Mo3 Mo1 Eu2 167.947(10) . . ?
Mo3 Mo1 Eu2 116.189(10) 5_655 . ?
Mo1 Mo1 Eu2 112.564(5) 8 . ?
O5 Mo2 O4 171.38(12) 5_656 . ?
O5 Mo2 O2 87.06(8) 5_656 6_666 ?
O4 Mo2 O2 86.86(8) . 6_666 ?
O5 Mo2 O2 87.06(8) 5_656 3 ?
O4 Mo2 O2 86.86(8) . 3 ?
O2 Mo2 O2 90.13(12) 6_666 3 ?
O5 Mo2 Mo1 138.10(6) 5_656 . ?
O4 Mo2 Mo1 48.30(6) . . ?
O2 Mo2 Mo1 134.84(6) 6_666 . ?
O2 Mo2 Mo1 92.09(6) 3 . ?
O5 Mo2 Mo1 138.10(6) 5_656 8_556 ?
O4 Mo2 Mo1 48.30(6) . 8_556 ?
O2 Mo2 Mo1 92.09(6) 6_666 8_556 ?
O2 Mo2 Mo1 134.84(6) 3 8_556 ?
Mo1 Mo2 Mo1 56.361(12) . 8_556 ?
O5 Mo2 Mo1 47.94(6) 5_656 4_655 ?
O4 Mo2 Mo1 138.50(6) . 4_655 ?
O2 Mo2 Mo1 134.64(6) 6_666 4_655 ?
O2 Mo2 Mo1 92.47(6) 3 4_655 ?
Mo1 Mo2 Mo1 90.323(11) . 4_655 ?
Mo1 Mo2 Mo1 116.465(13) 8_556 4_655 ?
O5 Mo2 Mo1 47.94(6) 5_656 5_656 ?
O4 Mo2 Mo1 138.50(6) . 5_656 ?
O2 Mo2 Mo1 92.47(6) 6_666 5_656 ?
O2 Mo2 Mo1 134.64(6) 3 5_656 ?
Mo1 Mo2 Mo1 116.465(13) . 5_656 ?
Mo1 Mo2 Mo1 90.323(11) 8_556 5_656 ?
Mo1 Mo2 Mo1 55.533(12) 4_655 5_656 ?
O5 Mo2 Mo3 89.843(11) 5_656 . ?
O4 Mo2 Mo3 90.630(11) . . ?
O2 Mo2 Mo3 138.22(6) 6_666 . ?
O2 Mo2 Mo3 48.09(6) 3 . ?
Mo1 Mo2 Mo3 60.287(9) . . ?
Mo1 Mo2 Mo3 116.577(13) 8_556 . ?
Mo1 Mo2 Mo3 60.065(9) 4_655 . ?
Mo1 Mo2 Mo3 115.549(13) 5_656 . ?
O5 Mo2 Mo3 89.843(11) 5_656 1_556 ?
O4 Mo2 Mo3 90.630(11) . 1_556 ?
O2 Mo2 Mo3 48.09(6) 6_666 1_556 ?
O2 Mo2 Mo3 138.22(6) 3 1_556 ?
Mo1 Mo2 Mo3 116.577(13) . 1_556 ?
Mo1 Mo2 Mo3 60.287(9) 8_556 1_556 ?
Mo1 Mo2 Mo3 115.550(13) 4_655 1_556 ?
Mo1 Mo2 Mo3 60.065(9) 5_656 1_556 ?
Mo3 Mo2 Mo3 173.640(19) . 1_556 ?
O5 Mo2 Mo2 93.53(8) 5_656 5_656 ?
O4 Mo2 Mo2 95.08(8) . 5_656 ?
O2 Mo2 Mo2 134.93(6) 6_666 5_656 ?
O2 Mo2 Mo2 134.93(6) 3 5_656 ?
Mo1 Mo2 Mo2 58.861(11) . 5_656 ?
Mo1 Mo2 Mo2 58.861(11) 8_556 5_656 ?
Mo1 Mo2 Mo2 57.603(11) 4_655 5_656 ?
Mo1 Mo2 Mo2 57.603(11) 5_656 5_656 ?
Mo3 Mo2 Mo2 86.839(9) . 5_656 ?
Mo3 Mo2 Mo2 86.840(9) 1_556 5_656 ?
O5 Mo2 Eu1 84.89(8) 5_656 6_666 ?
O4 Mo2 Eu1 86.50(8) . 6_666 ?
O2 Mo2 Eu1 45.07(6) 6_666 6_666 ?
O2 Mo2 Eu1 45.07(6) 3 6_666 ?
Mo1 Mo2 Eu1 122.454(11) . 6_666 ?
Mo1 Mo2 Eu1 122.454(11) 8_556 6_666 ?
Mo1 Mo2 Eu1 121.073(11) 4_655 6_666 ?
Mo1 Mo2 Eu1 121.073(11) 5_656 6_666 ?
Mo3 Mo2 Eu1 93.150(9) . 6_666 ?
Mo3 Mo2 Eu1 93.150(9) 1_556 6_666 ?
Mo2 Mo2 Eu1 178.418(18) 5_656 6_666 ?
O6 Mo3 O7 174.83(12) . 5_655 ?
O6 Mo3 O2 87.15(9) . 3 ?
O7 Mo3 O2 88.90(8) 5_655 3 ?
O6 Mo3 O2 87.15(9) . 6_665 ?
O7 Mo3 O2 88.90(8) 5_655 6_665 ?
O2 Mo3 O2 80.34(11) 3 6_665 ?
O6 Mo3 Mo3 92.91(9) . 5_655 ?
O7 Mo3 Mo3 92.26(8) 5_655 5_655 ?
O2 Mo3 Mo3 139.82(6) 3 5_655 ?
O2 Mo3 Mo3 139.82(6) 6_665 5_655 ?
O6 Mo3 Mo1 47.76(6) . 8 ?
O7 Mo3 Mo1 135.55(5) 5_655 8 ?
O2 Mo3 Mo1 134.33(6) 3 8 ?
O2 Mo3 Mo1 89.18(6) 6_665 8 ?
Mo3 Mo3 Mo1 62.753(12) 5_655 8 ?
O6 Mo3 Mo1 47.76(6) . . ?
O7 Mo3 Mo1 135.55(5) 5_655 . ?
O2 Mo3 Mo1 89.18(6) 3 . ?
O2 Mo3 Mo1 134.33(6) 6_665 . ?
Mo3 Mo3 Mo1 62.753(12) 5_655 . ?
Mo1 Mo3 Mo1 67.112(13) 8 . ?
O6 Mo3 Mo1 135.79(5) . 5_655 ?
O7 Mo3 Mo1 47.51(5) 5_655 5_655 ?
O2 Mo3 Mo1 135.79(6) 3 5_655 ?
O2 Mo3 Mo1 90.33(6) 6_665 5_655 ?
Mo3 Mo3 Mo1 62.421(12) 5_655 5_655 ?
Mo1 Mo3 Mo1 88.098(10) 8 5_655 ?
Mo1 Mo3 Mo1 125.174(12) . 5_655 ?
O6 Mo3 Mo1 135.79(5) . 4_655 ?
O7 Mo3 Mo1 47.51(5) 5_655 4_655 ?
O2 Mo3 Mo1 90.33(6) 3 4_655 ?
O2 Mo3 Mo1 135.79(6) 6_665 4_655 ?
Mo3 Mo3 Mo1 62.421(12) 5_655 4_655 ?
Mo1 Mo3 Mo1 125.174(12) 8 4_655 ?
Mo1 Mo3 Mo1 88.098(10) . 4_655 ?
Mo1 Mo3 Mo1 66.884(13) 5_655 4_655 ?
O6 Mo3 Mo2 89.446(10) . . ?
O7 Mo3 Mo2 90.270(10) 5_655 . ?
O2 Mo3 Mo2 46.67(6) 3 . ?
O2 Mo3 Mo2 127.01(6) 6_665 . ?
Mo3 Mo3 Mo2 93.156(9) 5_655 . ?
Mo1 Mo3 Mo2 124.911(14) 8 . ?
Mo1 Mo3 Mo2 57.893(9) . . ?
Mo1 Mo3 Mo2 125.486(13) 5_655 . ?
Mo1 Mo3 Mo2 58.669(9) 4_655 . ?
O6 Mo3 Mo2 89.446(10) . 1_554 ?
O7 Mo3 Mo2 90.270(10) 5_655 1_554 ?
O2 Mo3 Mo2 127.01(6) 3 1_554 ?
O2 Mo3 Mo2 46.67(6) 6_665 1_554 ?
Mo3 Mo3 Mo2 93.156(9) 5_655 1_554 ?
Mo1 Mo3 Mo2 57.893(9) 8 1_554 ?
Mo1 Mo3 Mo2 124.911(14) . 1_554 ?
Mo1 Mo3 Mo2 58.669(9) 5_655 1_554 ?
Mo1 Mo3 Mo2 125.486(13) 4_655 1_554 ?
Mo2 Mo3 Mo2 173.640(19) . 1_554 ?
O6 Mo3 Eu4 128.80(8) . . ?
O7 Mo3 Eu4 46.03(8) 5_655 . ?
O2 Mo3 Eu4 55.73(6) 3 . ?
O2 Mo3 Eu4 55.73(6) 6_665 . ?
Mo3 Mo3 Eu4 138.289(19) 5_655 . ?
Mo1 Mo3 Eu4 143.618(8) 8 . ?
Mo1 Mo3 Eu4 143.618(8) . . ?
Mo1 Mo3 Eu4 83.322(9) 5_655 . ?
Mo1 Mo3 Eu4 83.322(9) 4_655 . ?
Mo2 Mo3 Eu4 87.908(10) . . ?
Mo2 Mo3 Eu4 87.908(10) 1_554 . ?
Mo1 O1 Eu3 140.79(11) . . ?
Mo1 O1 Eu1 100.50(8) . . ?
Eu3 O1 Eu1 107.25(8) . . ?
Mo1 O1 Eu2 97.13(8) . . ?
Eu3 O1 Eu2 100.62(8) . . ?
Eu1 O1 Eu2 106.85(9) . . ?
Mo2 O2 Mo3 85.24(7) 6_566 6_565 ?
Mo2 O2 Eu1 98.82(8) 6_566 . ?
Mo3 O2 Eu1 175.55(10) 6_565 . ?
Mo2 O2 Eu3 127.10(9) 6_566 . ?
Mo3 O2 Eu3 85.50(7) 6_565 . ?
Eu1 O2 Eu3 93.45(7) . . ?
Mo2 O2 Eu4 124.50(9) 6_566 6_565 ?
Mo3 O2 Eu4 83.33(7) 6_565 6_565 ?
Eu1 O2 Eu4 92.81(7) . 6_565 ?
Eu3 O2 Eu4 105.83(7) . 6_565 ?
Eu4 O3 Eu1 111.43(9) 6_565 . ?
Eu4 O3 Eu2 104.49(8) 6_565 6_666 ?
Eu1 O3 Eu2 100.47(8) . 6_666 ?
Eu4 O3 Eu3 100.50(8) 6_565 6_665 ?
Eu1 O3 Eu3 132.62(9) . 6_665 ?
Eu2 O3 Eu3 104.42(8) 6_666 6_665 ?
Mo1 O4 Mo1 77.81(10) . 8_556 ?
Mo1 O4 Mo2 83.21(9) . . ?
Mo1 O4 Mo2 83.21(9) 8_556 . ?
Mo1 O4 Eu1 98.00(10) . . ?
Mo1 O4 Eu1 98.00(10) 8_556 . ?
Mo2 O4 Eu1 178.44(15) . . ?
Mo2 O5 Mo1 84.47(10) 5_656 8_556 ?
Mo2 O5 Mo1 84.47(10) 5_656 . ?
Mo1 O5 Mo1 77.30(10) 8_556 . ?
Mo2 O5 Eu2 176.02(15) 5_656 . ?
Mo1 O5 Eu2 98.62(10) 8_556 . ?
Mo1 O5 Eu2 98.62(10) . . ?
Mo3 O6 Mo1 86.08(10) . 8 ?
Mo3 O6 Mo1 86.08(10) . . ?
Mo1 O6 Mo1 96.29(12) 8 . ?
Mo3 O6 Eu3 94.35(12) . 6_665 ?
Mo1 O6 Eu3 131.84(6) 8 6_665 ?
Mo1 O6 Eu3 131.84(6) . 6_665 ?
Mo3 O7 Mo1 85.81(10) 5_655 . ?
Mo3 O7 Mo1 85.81(10) 5_655 8 ?
Mo1 O7 Mo1 96.37(12) . 8 ?
Mo3 O7 Eu4 94.56(11) 5_655 5_655 ?
Mo1 O7 Eu4 131.79(6) . 5_655 ?
Mo1 O7 Eu4 131.79(6) 8 5_655 ?
Eu4 O8 Eu4 104.18(12) 6_565 2_655 ?
Eu4 O8 Eu2 103.581(8) 6_565 6_666 ?
Eu4 O8 Eu2 122.282(7) 2_655 6_666 ?
Eu4 O8 Eu2 122.282(8) 6_565 2 ?
Eu4 O8 Eu2 103.581(8) 2_655 2 ?
Eu2 O8 Eu2 102.53(12) 6_666 2 ?

loop_
_geom_bond_atom_site_label_1
_geom_bond_atom_site_label_2
_geom_bond_distance
_geom_bond_site_symmetry_2
_geom_bond_publ_flag
Eu1 O3 2.284(2) 8_556 ?
Eu1 O3 2.284(2) . ?
Eu1 O1 2.333(2) . ?
Eu1 O1 2.333(2) 8_556 ?
Eu1 O4 2.428(3) . ?
Eu1 O2 2.505(2) . ?
Eu1 O2 2.505(2) 8_556 ?
Eu1 Mo1 3.3982(4) . ?
Eu1 Mo1 3.3982(4) 8_556 ?
Eu1 Mo2 3.4960(4) 6_566 ?
Eu1 Eu2 3.5224(3) 6_666 ?
Eu1 Eu3 3.7396(2) . ?
Eu2 O3 2.299(2) 3_455 ?
Eu2 O3 2.299(2) 6_566 ?
Eu2 O8 2.3189(19) 2_545 ?
Eu2 O8 2.3189(19) 6_566 ?
Eu2 O5 2.373(3) . ?
Eu2 O1 2.414(2) 8_556 ?
Eu2 O1 2.414(2) . ?
Eu2 Mo1 3.3783(3) 8_556 ?
Eu2 Mo1 3.3783(3) . ?
Eu2 Eu1 3.5224(3) 6_566 ?
Eu2 Eu4 3.6140(2) 1_455 ?
Eu2 Eu4 3.6140(2) 1_456 ?
Eu3 O3 2.304(2) 6_565 ?
Eu3 O3 2.304(2) 3_455 ?
Eu3 O1 2.312(2) 8 ?
Eu3 O1 2.312(2) . ?
Eu3 O6 2.390(3) 6_565 ?
Eu3 O2 2.630(2) . ?
Eu3 O2 2.630(2) 8 ?
Eu3 Mo3 3.2539(5) 6_565 ?
Eu3 Eu4 3.5186(3) 1_455 ?
Eu3 Eu2 3.6376(2) 1_554 ?
Eu4 O3 2.272(2) 3 ?
Eu4 O3 2.272(2) 6_665 ?
Eu4 O8 2.2804(19) 6_665 ?
Eu4 O8 2.2804(19) 2_645 ?
Eu4 O7 2.334(3) 5_655 ?
Eu4 O2 2.690(2) 6_665 ?
Eu4 O2 2.690(2) 3 ?
Eu4 Mo3 3.2331(4) . ?
Eu4 Eu3 3.5186(3) 1_655 ?
Eu4 Eu4 3.5984(4) 5_755 ?
Eu4 Eu2 3.6140(2) 1_655 ?
Eu4 Eu2 3.6140(2) 1_654 ?
Mo1 O4 2.064(2) . ?
Mo1 O5 2.076(2) . ?
Mo1 O1 2.082(2) . ?
Mo1 O7 2.087(2) . ?
Mo1 O6 2.089(2) . ?
Mo1 Mo1 2.5927(5) 8_556 ?
Mo1 Mo2 2.7450(4) . ?
Mo1 Mo2 2.7826(4) 5_656 ?
Mo1 Mo3 2.8146(4) . ?
Mo1 Mo3 2.8230(4) 5_655 ?
Mo1 Mo1 3.1115(5) 8 ?
Mo2 O5 2.064(3) 5_656 ?
Mo2 O4 2.070(3) . ?
Mo2 O2 2.085(2) 6_666 ?
Mo2 O2 2.085(2) 3 ?
Mo2 Mo1 2.7450(4) 8_556 ?
Mo2 Mo1 2.7826(4) 4_655 ?
Mo2 Mo1 2.7826(4) 5_656 ?
Mo2 Mo3 2.85650(10) . ?
Mo2 Mo3 2.85650(10) 1_556 ?
Mo2 Mo2 2.9103(7) 5_656 ?
Mo2 Eu1 3.4960(4) 6_666 ?
Mo3 O6 2.035(3) . ?
Mo3 O7 2.059(3) 5_655 ?
Mo3 O2 2.133(2) 3 ?
Mo3 O2 2.133(2) 6_665 ?
Mo3 Mo3 2.5956(7) 5_655 ?
Mo3 Mo1 2.8146(4) 8 ?
Mo3 Mo1 2.8230(4) 5_655 ?
Mo3 Mo1 2.8230(4) 4_655 ?
Mo3 Mo2 2.85650(10) 1_554 ?
O2 Mo2 2.085(2) 6_566 ?
O2 Mo3 2.133(2) 6_565 ?
O2 Eu4 2.690(2) 6_565 ?
O3 Eu4 2.272(2) 6_565 ?
O3 Eu2 2.299(2) 6_666 ?
O3 Eu3 2.304(2) 6_665 ?
O4 Mo1 2.064(2) 8_556 ?
O5 Mo2 2.064(3) 5_656 ?
O5 Mo1 2.076(2) 8_556 ?
O6 Mo1 2.089(2) 8 ?
O6 Eu3 2.390(3) 6_665 ?
O7 Mo3 2.059(3) 5_655 ?
O7 Mo1 2.087(2) 8 ?
O7 Eu4 2.334(3) 5_655 ?
O8 Eu4 2.2804(19) 6_565 ?
O8 Eu4 2.2804(19) 2_655 ?
O8 Eu2 2.3189(19) 6_666 ?
O8 Eu2 2.3189(19) 2 ?
